data_7019930
loop_
_publ_author_name
'Li, Yang'
'Wilson, Justin J.'
'Do, Loi H.'
'Apfel, Ulf-Peter'
'Lippard, Stephen J.'

_publ_section_title
;
 A C(2)-symmetric, basic Fe(iii) carboxylate complex derived from a novel
 triptycene-based chelating carboxylate ligand.
;
_journal_issue 31
_journal_name_full 'Dalton transactions (Cambridge, England : 2003)'
_journal_page_first 9272
_journal_page_last 9275
_journal_paper_doi 10.1039/c2dt31260c
_journal_volume 41
_journal_year 2012
_chemical_formula_sum 'C216 H158 F6 Fe3 N4 Na O30 S2'
_chemical_formula_weight 3658.12
_chemical_name_systematic
;
?
;
_space_group_IT_number 15
_symmetry_cell_setting monoclinic
_symmetry_space_group_name_Hall '-C 2yc'
_symmetry_space_group_name_H-M 'C 1 2/c 1'
_atom_sites_solution_hydrogens geom
_atom_sites_solution_primary direct
_atom_sites_solution_secondary difmap
_audit_creation_method SHELXL-97
_cell_angle_alpha 90.00
_cell_angle_beta 93.5390(10)
_cell_angle_gamma 90.00
_cell_formula_units_Z 4
_cell_length_a 26.025(2)
_cell_length_b 37.392(3)
_cell_length_c 17.9887(14)
_cell_measurement_reflns_used 9022
_cell_measurement_temperature 100(2)
_cell_measurement_theta_max 19.29
_cell_measurement_theta_min 2.27
_cell_volume 17472(2)
_computing_cell_refinement 'Bruker SMART'
_computing_data_collection 'Bruker SMART'
_computing_data_reduction 'Bruker SAINT'
_computing_molecular_graphics 'Bruker SHELXTL'
_computing_publication_material 'Bruker SHELXTL'
_computing_structure_refinement 'SHELXL-97 (Sheldrick, 2008)'
_computing_structure_solution 'SHELXS-97 (Sheldrick, 2008)'
_diffrn_ambient_temperature 100(2)
_diffrn_measured_fraction_theta_full 0.996
_diffrn_measured_fraction_theta_max 0.996
_diffrn_measurement_device_type 'CCD area detector'
_diffrn_measurement_method 'phi and omega scans'
_diffrn_radiation_monochromator graphite
_diffrn_radiation_source 'fine-focus sealed tube'
_diffrn_radiation_type MoK\a
_diffrn_radiation_wavelength 0.71073
_diffrn_reflns_av_R_equivalents 0.0960
_diffrn_reflns_av_sigmaI/netI 0.0584
_diffrn_reflns_limit_h_max 26
_diffrn_reflns_limit_h_min -26
_diffrn_reflns_limit_k_max 37
_diffrn_reflns_limit_k_min -37
_diffrn_reflns_limit_l_max 18
_diffrn_reflns_limit_l_min -17
_diffrn_reflns_number 78354
_diffrn_reflns_theta_full 20.88
_diffrn_reflns_theta_max 20.88
_diffrn_reflns_theta_min 1.44
_exptl_absorpt_coefficient_mu 0.357
_exptl_absorpt_correction_T_max 0.7446
_exptl_absorpt_correction_T_min 0.6504
_exptl_absorpt_correction_type multi-scan
_exptl_absorpt_process_details 'Blessing, 1995'
_exptl_crystal_colour red
_exptl_crystal_density_diffrn 1.391
_exptl_crystal_density_meas ?
_exptl_crystal_density_method 'not measured'
_exptl_crystal_description block
_exptl_crystal_F_000 7588
_exptl_crystal_size_max 0.21
_exptl_crystal_size_mid 0.18
_exptl_crystal_size_min 0.16
_refine_diff_density_max 1.539
_refine_diff_density_min -0.653
_refine_diff_density_rms 0.113
_refine_ls_extinction_method none
_refine_ls_goodness_of_fit_ref 1.044
_refine_ls_hydrogen_treatment constr
_refine_ls_matrix_type full
_refine_ls_number_parameters 1240
_refine_ls_number_reflns 9198
_refine_ls_number_restraints 1411
_refine_ls_restrained_S_all 0.989
_refine_ls_R_factor_all 0.1526
_refine_ls_R_factor_gt 0.0976
_refine_ls_shift/su_max 0.007
_refine_ls_shift/su_mean 0.000
_refine_ls_structure_factor_coef Fsqd
_refine_ls_weighting_details 'calc w=1/[\s^2^(Fo^2^)+(0.1782P)^2^+163.4933P] where P=(Fo^2^+2Fc^2^)/3'
_refine_ls_weighting_scheme calc
_refine_ls_wR_factor_gt 0.2645
_refine_ls_wR_factor_ref 0.3192
_reflns_number_gt 5715
_reflns_number_total 9198
_reflns_threshold_expression >2sigma(I)
_cod_data_source_file c2dt31260c.txt
_cod_data_source_block '[NaFe3(L2Ph4)2(mu3-O)(mu-O2CPh3)2(H2O)3](OTf)2'
_cod_depositor_comments
;
The following automatic conversions were performed:

'_symmetry_cell_setting' value 'Monoclinic' changed to 'monoclinic'
according to /home/saulius/struct/CIF-dictionaries/cif_core.dic
dictionary named 'cif_core.dic' version 2.4.1 from 2010-06-29.

Automatic conversion script
Id: cif_fix_values 1891 2012-01-12 08:04:46Z andrius 

The following automatic conversions were performed:

'_exptl_crystal_density_meas' value 'not measured' was changed to '?'
- the value is perceived as not measured.

Automatic conversion script
Id: cif_fix_values 3008 2015-01-20 13:52:24Z robertas 
;
_cod_original_sg_symbol_H-M C2/c
_cod_database_code 7019930

loop_
_symmetry_equiv_pos_as_xyz
'x, y, z'
'-x, y, -z+1/2'
'x+1/2, y+1/2, z'
'-x+1/2, y+1/2, -z+1/2'
'-x, -y, -z'
'x, -y, z-1/2'
'-x+1/2, -y+1/2, -z'
'x+1/2, -y+1/2, z-1/2'

loop_
_atom_site_label
_atom_site_type_symbol
_atom_site_fract_x
_atom_site_fract_y
_atom_site_fract_z
_atom_site_U_iso_or_equiv
_atom_site_adp_type
_atom_site_occupancy
_atom_site_symmetry_multiplicity
_atom_site_calc_flag
_atom_site_refinement_flags
_atom_site_disorder_assembly
_atom_site_disorder_group
Fe1 Fe 0.05761(5) 0.26254(4) 0.21750(6) 0.0476(5) Uani 1 1 d U . .
Fe2 Fe 0.0000 0.18680(5) 0.2500 0.0501(6) Uani 1 2 d SU . .
O2 O 0.1208(3) 0.41735(16) 0.3862(3) 0.0567(17) Uani 1 1 d U . .
O1 O 0.1506(3) 0.40536(17) 0.1957(3) 0.0601(17) Uani 1 1 d U . .
O5 O 0.1777(2) 0.31486(18) -0.0015(3) 0.0564(16) Uani 1 1 d U . .
O9 O 0.0656(2) 0.18291(16) 0.3155(3) 0.0524(15) Uani 1 1 d U . .
O3 O 0.0662(2) 0.29580(16) 0.3056(3) 0.0495(15) Uani 1 1 d U . .
O10 O 0.1084(2) 0.22839(18) 0.2680(3) 0.0554(16) Uani 1 1 d U . .
O6 O 0.1786(2) 0.22424(18) -0.0645(3) 0.0576(16) Uani 1 1 d U . .
O8 O 0.0580(2) 0.23326(18) 0.1239(3) 0.0513(16) Uani 1 1 d U . .
N2 N 0.1387(3) 0.2439(2) 0.0348(4) 0.0545(19) Uani 1 1 d U . .
O7 O 0.0421(2) 0.17809(17) 0.1621(3) 0.0560(16) Uani 1 1 d U . .
C46 C 0.1230(4) 0.2086(3) 0.0198(5) 0.051(2) Uani 1 1 d U . .
C20 C 0.0466(4) 0.3379(3) 0.3982(5) 0.050(2) Uani 1 1 d U . .
N1 N 0.1003(3) 0.3716(2) 0.3079(4) 0.056(2) Uani 1 1 d U . .
C42 C 0.2092(4) 0.3425(3) -0.0260(5) 0.058(2) Uani 1 1 d U . .
C23 C 0.0733(4) 0.3979(3) 0.4937(5) 0.052(2) Uani 1 1 d U . .
C18 C 0.0893(4) 0.3945(2) 0.4221(5) 0.053(2) Uani 1 1 d U . .
C30 C 0.0000(4) 0.3106(3) 0.5069(5) 0.053(2) Uani 1 1 d U . .
C16 C 0.1562(4) 0.4191(3) 0.2674(5) 0.059(2) Uani 1 1 d U . .
C9 C 0.1905(4) 0.4218(3) 0.0806(5) 0.068(3) Uani 1 1 d U . .
C43 C 0.2370(4) 0.2905(3) -0.0726(5) 0.065(2) Uani 1 1 d U . .
H43 H 0.2558 0.2733 -0.0985 0.078 Uiso 1 1 calc R . .
C79 C 0.1994(4) 0.2140(3) 0.3355(5) 0.061(2) Uani 1 1 d U . .
C17 C 0.1250(4) 0.4012(3) 0.3176(5) 0.055(2) Uani 1 1 d U . .
C21 C 0.0291(3) 0.3397(2) 0.4694(4) 0.048(2) Uani 1 1 d U . .
C8 C 0.1608(4) 0.3968(3) 0.0253(5) 0.067(2) Uani 1 1 d U . .
H8 H 0.1361 0.3806 0.0490 0.080 Uiso 1 1 calc R . .
C50 C 0.0820(4) 0.1513(3) 0.0247(5) 0.059(2) Uani 1 1 d U . .
C22 C 0.0427(4) 0.3698(3) 0.5142(5) 0.052(2) Uani 1 1 d U . .
H22 H 0.0297 0.3707 0.5624 0.062 Uiso 1 1 calc R . .
C73 C 0.1708(4) 0.1504(3) 0.3120(5) 0.064(2) Uani 1 1 d U . .
C31 C -0.0402(4) 0.3189(3) 0.5500(5) 0.061(2) Uani 1 1 d U . .
H31 H -0.0526 0.3428 0.5508 0.073 Uiso 1 1 calc R . .
C34 C -0.0066(4) 0.2494(3) 0.5446(5) 0.066(3) Uani 1 1 d U . .
H34 H 0.0047 0.2253 0.5421 0.079 Uiso 1 1 calc R . .
C11 C 0.2110(5) 0.4500(3) 0.2006(5) 0.074(3) Uani 1 1 d U . .
C24 C 0.0890(4) 0.4269(3) 0.5439(5) 0.066(3) Uani 1 1 d U . .
C19 C 0.0773(4) 0.3658(3) 0.3761(5) 0.052(2) Uani 1 1 d U . .
C51 C 0.0878(4) 0.1866(3) 0.0534(5) 0.050(2) Uani 1 1 d U . .
C45 C 0.1700(4) 0.2513(3) -0.0168(5) 0.056(2) Uani 1 1 d U . .
C58 C 0.0451(4) 0.1249(3) 0.0554(5) 0.063(2) Uani 1 1 d U . .
C41 C 0.2463(4) 0.3277(3) -0.0704(5) 0.065(2) Uani 1 1 d U . .
C72 C 0.1588(4) 0.1513(3) 0.4661(6) 0.075(3) Uani 1 1 d U . .
H72 H 0.1740 0.1319 0.4413 0.090 Uiso 1 1 calc R . .
C1 C 0.2264(5) 0.4389(3) -0.0341(5) 0.082(3) Uani 1 1 d U . .
H1 H 0.2511 0.4552 -0.0575 0.098 Uiso 1 1 calc R . .
C77 C 0.2376(5) 0.1071(3) 0.2905(6) 0.079(3) Uani 1 1 d U . .
H77 H 0.2731 0.1010 0.2927 0.095 Uiso 1 1 calc R . .
C68 C 0.1226(4) 0.2093(3) 0.4642(5) 0.066(3) Uani 1 1 d U . .
H68 H 0.1123 0.2306 0.4386 0.079 Uiso 1 1 calc R . .
C15 C 0.1919(5) 0.4451(3) 0.2732(5) 0.068(3) Uani 1 1 d U . .
H15 H 0.2026 0.4579 0.3171 0.081 Uiso 1 1 calc R . .
C29 C 0.0980(5) 0.4204(3) 0.6199(5) 0.077(3) Uani 1 1 d U . .
H29 H 0.0930 0.3971 0.6390 0.093 Uiso 1 1 calc R . .
C38 C 0.2374(5) 0.3997(3) -0.0471(5) 0.072(3) Uani 1 1 d U . .
C33 C -0.0451(4) 0.2585(3) 0.5893(5) 0.068(3) Uani 1 1 d U . .
H33 H -0.0600 0.2408 0.6190 0.081 Uiso 1 1 calc R . .
C25 C 0.0956(6) 0.4612(3) 0.5186(6) 0.097(4) Uani 1 1 d U . .
H25 H 0.0885 0.4668 0.4675 0.117 Uiso 1 1 calc R . .
C37 C 0.2020(4) 0.3772(3) -0.0148(5) 0.063(2) Uani 1 1 d U . .
C52 C 0.1706(5) 0.1505(3) -0.1367(6) 0.078(3) Uani 1 1 d U . .
C67 C 0.1457(4) 0.1823(3) 0.4272(5) 0.061(2) Uani 1 1 d U . .
C69 C 0.1143(4) 0.2055(3) 0.5398(6) 0.071(3) Uani 1 1 d U . .
H69 H 0.0997 0.2250 0.5648 0.085 Uiso 1 1 calc R . .
C49 C 0.1089(4) 0.1407(3) -0.0362(5) 0.069(3) Uani 1 1 d U . .
H49 H 0.1035 0.1172 -0.0552 0.083 Uiso 1 1 calc R . .
C36 C 0.0314(4) 0.3087(3) 0.3434(5) 0.052(2) Uani 1 1 d U . .
C65 C 0.1064(4) 0.2003(3) 0.3064(5) 0.050(2) Uani 1 1 d U . .
C35 C 0.0158(4) 0.2758(3) 0.5028(5) 0.061(2) Uani 1 1 d U . .
H35 H 0.0423 0.2697 0.4712 0.074 Uiso 1 1 calc R . .
C80 C 0.2102(4) 0.2278(3) 0.2662(6) 0.066(3) Uani 1 1 d U . .
H80 H 0.1906 0.2200 0.2230 0.079 Uiso 1 1 calc R . .
C66 C 0.1575(4) 0.1868(3) 0.3442(5) 0.054(2) Uani 1 1 d U . .
C32 C -0.0626(4) 0.2935(3) 0.5916(5) 0.064(3) Uani 1 1 d U . .
H32 H -0.0898 0.2996 0.6219 0.077 Uiso 1 1 calc R . .
C12 C 0.2469(6) 0.4717(3) 0.1683(6) 0.096(4) Uani 1 1 d U . .
H12 H 0.2662 0.4887 0.1975 0.115 Uiso 1 1 calc R . .
C78 C 0.2228(4) 0.1414(3) 0.3122(6) 0.074(3) Uani 1 1 d U . .
H78 H 0.2483 0.1585 0.3272 0.088 Uiso 1 1 calc R . .
C40 C 0.2814(4) 0.3511(4) -0.1006(6) 0.079(3) Uani 1 1 d U . .
H40 H 0.3082 0.3423 -0.1291 0.094 Uiso 1 1 calc R . .
C10 C 0.1844(4) 0.4254(3) 0.1562(5) 0.066(3) Uani 1 1 d U . .
C64 C 0.0604(4) 0.2002(3) 0.1177(5) 0.053(2) Uani 1 1 d U . .
C44 C 0.1961(4) 0.2838(3) -0.0310(5) 0.057(2) Uani 1 1 d U . .
C71 C 0.1498(5) 0.1484(3) 0.5424(6) 0.082(3) Uani 1 1 d U . .
H71 H 0.1601 0.1275 0.5693 0.099 Uiso 1 1 calc R . .
C47 C 0.1479(4) 0.1960(3) -0.0418(5) 0.060(2) Uani 1 1 d U . .
C84 C 0.2304(4) 0.2252(3) 0.3966(6) 0.071(3) Uani 1 1 d U . .
H84 H 0.2251 0.2155 0.4443 0.085 Uiso 1 1 calc R . .
C14 C 0.2247(5) 0.4444(3) 0.0506(5) 0.076(3) Uani 1 1 d U . .
C2 C 0.1711(5) 0.4446(3) -0.0629(5) 0.076(3) Uani 1 1 d U . .
C7 C 0.1355(5) 0.4220(3) -0.0315(5) 0.069(2) Uani 1 1 d U . .
C70 C 0.1257(4) 0.1762(3) 0.5782(6) 0.076(3) Uani 1 1 d U . .
H70 H 0.1178 0.1741 0.6289 0.091 Uiso 1 1 calc R . .
C13 C 0.2539(6) 0.4682(3) 0.0938(6) 0.095(4) Uani 1 1 d U . .
H13 H 0.2791 0.4824 0.0717 0.114 Uiso 1 1 calc R . .
C6 C 0.0848(5) 0.4251(3) -0.0504(5) 0.074(3) Uani 1 1 d U . .
H6 H 0.0610 0.4099 -0.0278 0.089 Uiso 1 1 calc R . .
C59 C 0.0654(5) 0.0944(3) 0.0900(6) 0.080(3) Uani 1 1 d U . .
H59 H 0.1016 0.0912 0.0952 0.095 Uiso 1 1 calc R . .
C62 C -0.0391(5) 0.1031(4) 0.0745(7) 0.088(3) Uani 1 1 d U . .
H62 H -0.0754 0.1063 0.0696 0.106 Uiso 1 1 calc R . .
C39 C 0.2763(5) 0.3865(4) -0.0886(5) 0.078(3) Uani 1 1 d U . .
H39 H 0.2999 0.4026 -0.1090 0.093 Uiso 1 1 calc R . .
C75 C 0.1513(5) 0.0912(3) 0.2634(7) 0.091(3) Uani 1 1 d U . .
H75 H 0.1261 0.0740 0.2473 0.109 Uiso 1 1 calc R . .
C3 C 0.1532(6) 0.4695(3) -0.1156(6) 0.090(3) Uani 1 1 d U . .
H3 H 0.1770 0.4848 -0.1381 0.108 Uiso 1 1 calc R . .
C53 C 0.1458(7) 0.1279(4) -0.1877(7) 0.123(5) Uani 1 1 d U . .
H53 H 0.1118 0.1202 -0.1800 0.148 Uiso 1 1 calc R . .
C82 C 0.2777(5) 0.2648(3) 0.3189(7) 0.083(3) Uani 1 1 d U . .
H82 H 0.3031 0.2828 0.3138 0.099 Uiso 1 1 calc R . .
C4 C 0.1028(6) 0.4722(3) -0.1353(6) 0.092(4) Uani 1 1 d U . .
H4 H 0.0915 0.4892 -0.1721 0.110 Uiso 1 1 calc R . .
C76 C 0.2027(5) 0.0827(3) 0.2668(6) 0.085(3) Uani 1 1 d U . .
H76 H 0.2134 0.0596 0.2523 0.102 Uiso 1 1 calc R . .
C57 C 0.2181(5) 0.1620(3) -0.1510(7) 0.091(3) Uani 1 1 d U . .
H57 H 0.2356 0.1786 -0.1184 0.110 Uiso 1 1 calc R . .
C81 C 0.2490(4) 0.2528(3) 0.2592(6) 0.074(3) Uani 1 1 d U . .
H81 H 0.2556 0.2615 0.2112 0.089 Uiso 1 1 calc R . .
C28 C 0.1143(6) 0.4477(4) 0.6677(6) 0.108(5) Uani 1 1 d U . .
H28 H 0.1211 0.4430 0.7192 0.129 Uiso 1 1 calc R . .
C48 C 0.1432(4) 0.1630(3) -0.0703(5) 0.064(2) Uani 1 1 d U . .
C56 C 0.2414(6) 0.1496(4) -0.2130(8) 0.108(4) Uani 1 1 d U . .
H56 H 0.2747 0.1581 -0.2230 0.130 Uiso 1 1 calc R . .
C63 C -0.0065(4) 0.1290(3) 0.0471(6) 0.075(3) Uani 1 1 d U . .
H63 H -0.0207 0.1495 0.0225 0.090 Uiso 1 1 calc R . .
C83 C 0.2689(4) 0.2501(3) 0.3890(6) 0.077(3) Uani 1 1 d U . .
H83 H 0.2897 0.2575 0.4315 0.093 Uiso 1 1 calc R . .
C26 C 0.1125(7) 0.4871(4) 0.5670(7) 0.126(5) Uani 1 1 d U . .
H26 H 0.1188 0.5104 0.5485 0.152 Uiso 1 1 calc R . .
C74 C 0.1375(5) 0.1242(3) 0.2833(6) 0.078(3) Uani 1 1 d U . .
H74 H 0.1019 0.1302 0.2773 0.094 Uiso 1 1 calc R . .
C27 C 0.1206(7) 0.4806(4) 0.6413(7) 0.126(5) Uani 1 1 d U . .
H27 H 0.1306 0.4996 0.6743 0.151 Uiso 1 1 calc R . .
C61 C -0.0181(5) 0.0727(4) 0.1092(7) 0.090(3) Uani 1 1 d U . .
H61 H -0.0401 0.0548 0.1273 0.108 Uiso 1 1 calc R . .
C60 C 0.0335(5) 0.0687(4) 0.1170(8) 0.093(3) Uani 1 1 d U . .
H60 H 0.0478 0.0480 0.1411 0.111 Uiso 1 1 calc R . .
C55 C 0.2176(7) 0.1258(4) -0.2594(8) 0.112(5) Uani 1 1 d U . .
H55 H 0.2357 0.1159 -0.2989 0.134 Uiso 1 1 calc R . .
C5 C 0.0668(6) 0.4506(3) -0.1031(6) 0.089(3) Uani 1 1 d U . .
H5 H 0.0310 0.4530 -0.1163 0.107 Uiso 1 1 calc R . .
C54 C 0.1702(8) 0.1159(5) -0.2513(8) 0.139(6) Uani 1 1 d U . .
H54 H 0.1525 0.1010 -0.2872 0.167 Uiso 1 1 calc R . .
O12 O 0.0000 0.2371(2) 0.2500 0.0491(19) Uani 1 2 d SU . .
O4 O -0.0148(3) 0.30044(16) 0.3375(3) 0.0515(16) Uani 1 1 d U . .
O13 O 0.0000 0.1294(2) 0.2500 0.066(2) Uani 1 2 d SU . .
O11 O 0.1198(2) 0.28488(18) 0.1666(3) 0.0588(16) Uani 1 1 d U . .
Na1 Na 0.0893(5) 0.3517(3) 0.1408(6) 0.106(3) Uani 0.50 1 d PU . .
S1 S 0.3321(3) 0.4994(2) 0.8768(5) 0.200(3) Uani 1 1 d DU . .
O14 O 0.2790(6) 0.5006(6) 0.8438(11) 0.246(7) Uani 1 1 d DU . .
O15 O 0.3454(8) 0.4721(5) 0.9371(13) 0.308(10) Uani 1 1 d DU . .
O16 O 0.3693(9) 0.5059(9) 0.8180(15) 0.388(14) Uani 1 1 d DU . .
C85 C 0.3269(7) 0.5338(7) 0.9232(13) 0.207(6) Uani 1 1 d DU . .
F1 F 0.3200(10) 0.5651(4) 0.8848(11) 0.328(9) Uani 1 1 d DU . .
F2 F 0.2834(9) 0.5363(4) 0.9670(11) 0.301(9) Uani 1 1 d DU . .
F3 F 0.3678(10) 0.5416(4) 0.9745(13) 0.378(12) Uani 1 1 d DU . .
C86 C 0.2153(4) 0.3671(3) 0.4493(6) 0.099(4) Uani 1 1 d DU . .
H86 H 0.2354 0.3851 0.4275 0.119 Uiso 1 1 calc R . .
C87 C 0.1991(4) 0.3714(3) 0.5201(6) 0.108(4) Uani 1 1 d DU . .
H87 H 0.2082 0.3925 0.5474 0.130 Uiso 1 1 calc R . .
C88 C 0.1701(5) 0.3456(4) 0.5516(6) 0.115(4) Uani 1 1 d DU . .
H88 H 0.1599 0.3484 0.6011 0.138 Uiso 1 1 calc R . .
C89 C 0.1555(5) 0.3153(4) 0.5110(7) 0.115(4) Uani 1 1 d DU . .
H89 H 0.1337 0.2981 0.5314 0.138 Uiso 1 1 calc R . .
C90 C 0.1728(5) 0.3105(3) 0.4412(7) 0.107(4) Uani 1 1 d DU . .
H90 H 0.1645 0.2892 0.4143 0.129 Uiso 1 1 calc R . .
C91 C 0.2021(5) 0.3365(3) 0.4105(6) 0.101(4) Uani 1 1 d DU . .
H91 H 0.2134 0.3333 0.3617 0.122 Uiso 1 1 calc R . .
C805 C 0.511(4) 0.9152(9) 0.233(5) 0.36(3) Uani 0.50 1 d PDU A -1
H805 H 0.5148 0.8902 0.2275 0.436 Uiso 0.50 1 calc PR A -1
C802 C 0.508(3) 0.9833(9) 0.254(4) 0.35(3) Uani 0.50 1 d PDU A -1
H802 H 0.5091 1.0083 0.2627 0.423 Uiso 0.50 1 calc PR A -1
C803 C 0.520(3) 0.9707(15) 0.191(4) 0.35(3) Uani 0.50 1 d PDU A -1
H803 H 0.5293 0.9866 0.1524 0.420 Uiso 0.50 1 calc PR A -1
C804 C 0.520(3) 0.9368(16) 0.179(4) 0.36(3) Uani 0.50 1 d PDU A -1
H804 H 0.5264 0.9276 0.1313 0.428 Uiso 0.50 1 calc PR A -1
C801 C 0.496(3) 0.9619(15) 0.307(4) 0.34(3) Uani 0.50 1 d PDU A -1
H801 H 0.4862 0.9712 0.3530 0.414 Uiso 0.50 1 calc PR A -1
C800 C 0.495(3) 0.9278(14) 0.295(4) 0.35(3) Uani 0.50 1 d PDU A -1
H800 H 0.4841 0.9120 0.3323 0.418 Uiso 0.50 1 calc PR A -1
C903 C 0.488(2) 0.3315(11) 0.317(3) 0.186(13) Uani 0.50 1 d PDU B -1
H903 H 0.4848 0.3183 0.3621 0.223 Uiso 0.50 1 calc PR B -1
C902 C 0.488(2) 0.3145(7) 0.252(3) 0.201(14) Uani 0.50 1 d PDU B -1
H902 H 0.4753 0.2906 0.2475 0.241 Uiso 0.50 1 calc PR B -1
C904 C 0.494(2) 0.3672(11) 0.320(3) 0.203(14) Uani 0.50 1 d PDU B -1
H904 H 0.4842 0.3803 0.3623 0.244 Uiso 0.50 1 calc PR B -1
C905 C 0.512(2) 0.3839(8) 0.262(3) 0.216(16) Uani 0.50 1 d PDU B -1
H905 H 0.5225 0.4083 0.2655 0.259 Uiso 0.50 1 calc PR B -1
C901 C 0.5043(19) 0.3315(10) 0.193(3) 0.187(15) Uani 0.50 1 d PDU B -1
H901 H 0.5072 0.3190 0.1474 0.224 Uiso 0.50 1 calc PR B -1
C900 C 0.517(2) 0.3662(10) 0.198(3) 0.219(16) Uani 0.50 1 d PDU B -1
H900 H 0.5292 0.3782 0.1557 0.263 Uiso 0.50 1 calc PR B -1
C400 C 0.4960(16) 0.4691(12) 0.112(3) 0.41(3) Uani 1 1 d DU . .
H40A H 0.5203 0.4706 0.0730 0.617 Uiso 1 1 calc R . .
H40B H 0.5071 0.4503 0.1477 0.617 Uiso 1 1 calc R . .
H40C H 0.4950 0.4921 0.1385 0.617 Uiso 1 1 calc R . .
C401 C 0.4529(19) 0.4620(12) 0.0847(19) 0.41(2) Uani 1 1 d DU . .
H40D H 0.4565 0.4394 0.0570 0.491 Uiso 1 1 calc R . .
H40E H 0.4448 0.4807 0.0468 0.491 Uiso 1 1 calc R . .
C402 C 0.4136(16) 0.4587(14) 0.120(3) 0.41(2) Uani 1 1 d DU . .
H40F H 0.3840 0.4630 0.0842 0.498 Uiso 1 1 calc R . .
H40G H 0.4120 0.4331 0.1344 0.498 Uiso 1 1 calc R . .
C403 C 0.4049(12) 0.4758(12) 0.177(2) 0.41(2) Uani 1 1 d DU . .
H40H H 0.3809 0.4610 0.2042 0.497 Uiso 1 1 calc R . .
H40I H 0.3851 0.4971 0.1591 0.497 Uiso 1 1 calc R . .
C404 C 0.438(2) 0.4869(7) 0.2242(19) 0.39(2) Uani 1 1 d DU . .
H40J H 0.4211 0.4959 0.2676 0.584 Uiso 1 1 calc R . .
H40K H 0.4578 0.5063 0.2028 0.584 Uiso 1 1 calc R . .
H40L H 0.4614 0.4673 0.2395 0.584 Uiso 1 1 calc R . .
C704 C 0.6455(6) 0.1496(4) 0.2862(7) 0.114(5) Uani 1 1 d DU . .
H704 H 0.6735 0.1383 0.3133 0.137 Uiso 1 1 calc R . .
C702 C 0.5595(5) 0.1499(5) 0.2420(10) 0.157(7) Uani 1 1 d DU . .
H702 H 0.5266 0.1387 0.2385 0.188 Uiso 1 1 calc R . .
C705 C 0.6523(5) 0.1812(4) 0.2527(9) 0.125(5) Uani 1 1 d DU . .
H705 H 0.6850 0.1926 0.2566 0.150 Uiso 1 1 calc R . .
C703 C 0.5987(7) 0.1343(4) 0.2811(8) 0.135(5) Uani 1 1 d DU . .
H703 H 0.5934 0.1121 0.3054 0.162 Uiso 1 1 calc R . .
C701 C 0.5662(6) 0.1812(5) 0.2078(7) 0.153(7) Uani 1 1 d DU . .
H701 H 0.5383 0.1922 0.1799 0.183 Uiso 1 1 calc R . .
C700 C 0.6124(7) 0.1970(4) 0.2132(7) 0.137(6) Uani 1 1 d DU . .
H700 H 0.6173 0.2193 0.1894 0.164 Uiso 1 1 calc R . .

loop_
_atom_site_aniso_label
_atom_site_aniso_U_11
_atom_site_aniso_U_22
_atom_site_aniso_U_33
_atom_site_aniso_U_23
_atom_site_aniso_U_13
_atom_site_aniso_U_12
Fe1 0.0584(9) 0.0607(9) 0.0243(7) 0.0013(6) 0.0077(6) 0.0001(7)
Fe2 0.0579(13) 0.0636(13) 0.0295(10) 0.000 0.0085(9) 0.000
O2 0.087(5) 0.060(4) 0.024(3) 0.000(3) 0.004(3) -0.003(3)
O1 0.088(5) 0.066(4) 0.027(3) 0.002(3) 0.010(3) -0.006(3)
O5 0.069(4) 0.072(4) 0.030(3) 0.003(3) 0.011(3) -0.004(3)
O9 0.061(4) 0.063(4) 0.034(3) 0.002(3) 0.007(3) 0.001(3)
O3 0.061(4) 0.059(4) 0.029(3) -0.002(3) 0.003(3) -0.005(3)
O10 0.062(4) 0.066(4) 0.038(3) 0.005(3) 0.007(3) 0.001(3)
O6 0.069(4) 0.073(4) 0.032(3) -0.001(3) 0.014(3) 0.014(3)
O8 0.063(4) 0.067(4) 0.025(3) -0.004(3) 0.008(3) 0.002(3)
N2 0.060(5) 0.073(5) 0.032(4) 0.003(4) 0.010(3) 0.004(4)
O7 0.067(4) 0.066(4) 0.036(3) -0.006(3) 0.011(3) 0.000(3)
C46 0.056(6) 0.068(5) 0.030(5) -0.003(4) 0.006(4) 0.006(4)
C20 0.058(6) 0.066(6) 0.027(4) -0.005(4) 0.003(4) -0.005(4)
N1 0.082(6) 0.060(5) 0.026(4) 0.002(3) 0.008(4) 0.003(4)
C42 0.071(6) 0.079(5) 0.023(5) 0.008(5) 0.010(4) -0.005(5)
C23 0.073(6) 0.056(5) 0.027(4) -0.001(4) 0.005(4) -0.001(4)
C18 0.078(7) 0.051(5) 0.029(4) -0.001(4) 0.004(4) -0.002(5)
C30 0.058(6) 0.072(5) 0.028(5) -0.007(4) -0.001(4) -0.012(4)
C16 0.089(7) 0.067(6) 0.023(4) 0.003(4) 0.007(4) 0.002(5)
C9 0.102(8) 0.068(6) 0.036(4) 0.003(4) 0.016(4) -0.014(5)
C43 0.068(6) 0.093(6) 0.036(5) 0.012(5) 0.013(4) 0.012(5)
C79 0.061(5) 0.078(6) 0.045(5) -0.009(5) 0.011(4) 0.001(4)
C17 0.083(7) 0.055(6) 0.028(4) 0.003(4) 0.008(4) 0.012(5)
C21 0.059(6) 0.061(5) 0.025(4) 0.001(4) -0.002(4) -0.003(4)
C8 0.097(7) 0.071(6) 0.033(5) 0.005(4) 0.011(4) -0.011(4)
C50 0.060(6) 0.073(5) 0.044(5) -0.009(4) 0.004(4) 0.005(5)
C22 0.066(6) 0.066(6) 0.025(4) -0.001(4) 0.007(4) 0.001(4)
C73 0.069(6) 0.077(6) 0.047(6) -0.006(5) 0.003(5) 0.017(4)
C31 0.071(6) 0.079(6) 0.032(5) -0.005(5) 0.009(4) -0.012(5)
C34 0.083(7) 0.070(6) 0.044(6) 0.002(5) 0.001(5) -0.006(5)
C11 0.120(9) 0.066(7) 0.037(5) 0.007(5) 0.008(5) -0.023(5)
C24 0.095(8) 0.070(6) 0.035(4) -0.010(4) 0.017(5) -0.013(6)
C19 0.067(6) 0.064(6) 0.025(4) -0.004(4) 0.002(4) -0.001(4)
C51 0.051(6) 0.068(5) 0.032(5) -0.001(4) 0.004(4) 0.005(4)
C45 0.064(6) 0.073(5) 0.033(5) -0.003(4) 0.011(4) 0.012(5)
C58 0.065(5) 0.074(6) 0.048(6) -0.015(5) 0.006(5) -0.007(5)
C41 0.064(6) 0.096(6) 0.035(5) 0.007(5) 0.009(4) -0.002(5)
C72 0.085(8) 0.093(7) 0.048(5) 0.014(5) 0.010(5) 0.018(6)
C1 0.125(7) 0.083(6) 0.039(5) 0.016(5) 0.019(5) -0.028(6)
C77 0.095(7) 0.082(7) 0.063(7) -0.007(6) 0.026(6) 0.017(5)
C68 0.063(7) 0.095(7) 0.040(5) -0.006(5) 0.008(5) 0.009(5)
C15 0.105(8) 0.062(7) 0.036(5) 0.003(4) 0.002(5) -0.004(5)
C29 0.119(9) 0.082(7) 0.031(5) -0.012(4) 0.008(6) -0.017(7)
C38 0.101(7) 0.089(6) 0.026(5) 0.013(5) 0.012(5) -0.018(5)
C33 0.078(7) 0.096(6) 0.029(5) 0.010(5) 0.001(4) -0.017(6)
C25 0.181(12) 0.072(6) 0.040(5) -0.010(5) 0.023(7) -0.023(8)
C37 0.087(7) 0.075(5) 0.027(5) 0.007(4) 0.008(4) -0.012(5)
C52 0.093(7) 0.088(8) 0.055(6) -0.003(5) 0.024(5) 0.029(6)
C67 0.065(6) 0.079(7) 0.040(4) 0.001(4) 0.008(4) 0.014(5)
C69 0.070(7) 0.094(7) 0.050(5) 0.001(5) 0.015(5) 0.011(6)
C49 0.081(7) 0.082(7) 0.045(6) -0.018(5) 0.014(5) 0.005(5)
C36 0.069(6) 0.068(6) 0.020(4) 0.004(4) 0.007(5) -0.005(5)
C65 0.062(5) 0.060(6) 0.029(5) 0.000(4) 0.010(4) 0.005(4)
C35 0.085(7) 0.067(5) 0.032(5) 0.000(5) 0.006(5) -0.009(5)
C80 0.060(6) 0.087(8) 0.052(5) -0.004(5) 0.014(5) 0.002(5)
C66 0.057(5) 0.073(5) 0.033(4) 0.000(4) 0.010(4) 0.007(4)
C32 0.073(7) 0.090(7) 0.030(5) 0.000(5) 0.006(4) -0.015(5)
C12 0.152(11) 0.090(8) 0.045(5) 0.005(6) 0.008(6) -0.053(7)
C78 0.074(6) 0.083(7) 0.064(7) -0.007(6) 0.006(6) 0.015(5)
C40 0.077(7) 0.118(7) 0.043(6) 0.012(6) 0.017(5) -0.009(6)
C10 0.103(8) 0.063(6) 0.034(4) 0.005(4) 0.014(5) -0.013(5)
C64 0.062(6) 0.069(6) 0.027(5) -0.006(4) 0.005(4) -0.001(5)
C44 0.072(6) 0.074(5) 0.026(5) 0.010(4) 0.009(4) 0.010(5)
C71 0.091(8) 0.101(8) 0.057(6) 0.020(6) 0.013(6) 0.017(7)
C47 0.067(6) 0.077(5) 0.038(5) -0.001(4) 0.011(4) 0.009(5)
C84 0.061(7) 0.102(8) 0.051(5) -0.012(5) 0.012(5) 0.000(5)
C14 0.121(9) 0.071(7) 0.037(4) 0.011(4) 0.011(5) -0.025(6)
C2 0.133(7) 0.065(6) 0.030(5) 0.003(4) 0.013(5) -0.010(5)
C7 0.110(6) 0.067(6) 0.030(5) 0.000(4) 0.015(5) -0.001(5)
C70 0.072(7) 0.105(8) 0.051(6) 0.013(5) 0.008(5) 0.013(6)
C13 0.144(11) 0.095(9) 0.047(5) 0.009(6) 0.020(6) -0.046(7)
C6 0.117(7) 0.073(7) 0.032(5) -0.010(4) 0.005(5) 0.001(6)
C59 0.064(6) 0.093(8) 0.082(8) 0.005(6) 0.010(6) -0.002(5)
C62 0.062(7) 0.110(9) 0.094(9) -0.022(7) 0.015(6) -0.011(6)
C39 0.091(8) 0.107(7) 0.036(6) 0.013(6) 0.017(5) -0.025(6)
C75 0.095(7) 0.080(7) 0.098(9) -0.012(7) 0.004(7) 0.024(6)
C3 0.153(9) 0.074(7) 0.043(6) 0.006(5) 0.018(7) -0.008(8)
C53 0.156(11) 0.141(12) 0.078(8) -0.043(7) 0.051(8) 0.000(9)
C82 0.085(8) 0.087(8) 0.076(7) -0.006(6) 0.007(6) -0.010(6)
C4 0.163(10) 0.081(8) 0.031(6) 0.004(5) 0.007(7) 0.016(8)
C76 0.107(8) 0.075(7) 0.074(8) -0.009(6) 0.006(7) 0.023(6)
C57 0.112(8) 0.096(9) 0.072(7) 0.012(6) 0.045(6) 0.031(7)
C81 0.084(8) 0.089(8) 0.052(5) 0.002(6) 0.020(5) -0.007(6)
C28 0.188(13) 0.097(8) 0.038(6) -0.018(5) 0.009(7) -0.053(9)
C48 0.070(7) 0.077(6) 0.047(6) -0.009(5) 0.010(4) 0.012(5)
C56 0.133(10) 0.117(11) 0.080(9) 0.014(7) 0.056(8) 0.036(8)
C63 0.064(5) 0.096(8) 0.065(7) -0.013(6) 0.005(5) -0.001(5)
C83 0.076(7) 0.098(9) 0.057(5) -0.017(6) 0.004(6) -0.013(6)
C26 0.234(15) 0.086(8) 0.062(6) -0.012(6) 0.033(9) -0.068(10)
C74 0.074(7) 0.079(7) 0.081(8) -0.014(6) 0.003(6) 0.011(5)
C27 0.223(15) 0.104(8) 0.054(6) -0.026(6) 0.031(9) -0.084(10)
C61 0.083(7) 0.090(8) 0.098(9) -0.022(6) 0.028(7) -0.025(7)
C60 0.087(7) 0.085(8) 0.107(9) 0.005(7) 0.014(7) -0.010(6)
C55 0.147(11) 0.118(11) 0.076(9) 0.004(7) 0.049(9) 0.049(9)
C5 0.132(9) 0.089(9) 0.047(7) -0.009(5) 0.005(6) 0.015(7)
C54 0.178(13) 0.162(14) 0.084(9) -0.040(8) 0.060(10) 0.004(11)
O12 0.060(5) 0.067(4) 0.020(4) 0.000 0.001(3) 0.000
O4 0.070(4) 0.061(4) 0.024(3) -0.006(3) 0.004(3) -0.003(3)
O13 0.070(6) 0.067(5) 0.061(6) 0.000 0.007(5) 0.000
O11 0.062(4) 0.082(4) 0.033(3) 0.003(3) 0.009(3) -0.006(3)
Na1 0.144(9) 0.095(6) 0.081(6) 0.002(5) 0.004(6) -0.029(5)
S1 0.170(6) 0.202(6) 0.229(8) 0.000(5) 0.022(5) 0.017(5)
O14 0.174(10) 0.32(2) 0.240(17) 0.029(14) -0.034(10) 0.038(13)
O15 0.249(18) 0.212(14) 0.45(3) 0.077(16) -0.088(16) 0.102(15)
O16 0.273(18) 0.51(4) 0.40(3) -0.081(19) 0.20(2) -0.01(2)
C85 0.295(19) 0.141(10) 0.191(18) 0.023(8) 0.059(11) -0.026(16)
F1 0.54(3) 0.187(9) 0.263(18) 0.070(11) 0.072(16) -0.029(16)
F2 0.385(18) 0.182(12) 0.36(2) 0.041(12) 0.172(16) 0.014(14)
F3 0.396(19) 0.168(13) 0.55(3) -0.019(13) -0.16(2) -0.077(15)
C86 0.072(8) 0.153(10) 0.074(7) 0.002(7) 0.013(6) 0.011(8)
C87 0.089(9) 0.171(12) 0.065(7) 0.007(7) 0.000(6) 0.015(8)
C88 0.099(10) 0.179(13) 0.068(8) 0.027(7) 0.008(7) 0.020(9)
C89 0.094(10) 0.153(11) 0.098(9) 0.038(8) 0.011(8) 0.030(8)
C90 0.101(10) 0.112(9) 0.112(9) 0.023(7) 0.023(8) 0.037(7)
C91 0.094(10) 0.129(11) 0.083(8) 0.008(6) 0.016(7) 0.015(8)
C805 0.21(4) 0.27(3) 0.57(6) 0.22(4) -0.23(4) -0.08(4)
C802 0.22(5) 0.26(3) 0.55(6) 0.26(4) -0.18(5) -0.07(4)
C803 0.19(4) 0.29(3) 0.55(6) 0.25(5) -0.18(4) -0.08(4)
C804 0.18(4) 0.30(4) 0.57(6) 0.22(5) -0.21(4) -0.07(4)
C801 0.22(5) 0.25(3) 0.53(6) 0.27(4) -0.21(4) -0.05(4)
C800 0.20(4) 0.26(3) 0.55(6) 0.25(5) -0.24(4) -0.07(4)
C903 0.18(3) 0.25(3) 0.13(2) -0.07(3) 0.02(2) -0.03(3)
C902 0.21(3) 0.25(2) 0.15(2) -0.10(3) 0.04(3) 0.01(3)
C904 0.20(3) 0.26(3) 0.15(2) -0.10(3) 0.02(2) -0.05(3)
C905 0.24(3) 0.23(2) 0.18(3) -0.12(3) 0.04(3) -0.09(3)
C901 0.18(3) 0.24(3) 0.14(2) -0.13(3) 0.06(2) -0.01(3)
C900 0.21(3) 0.26(3) 0.20(3) -0.13(3) 0.08(3) -0.04(3)
C400 0.44(5) 0.28(4) 0.53(6) -0.03(4) 0.14(4) -0.13(4)
C401 0.49(5) 0.28(3) 0.48(4) -0.18(3) 0.17(4) -0.23(4)
C402 0.47(4) 0.31(3) 0.49(5) -0.17(3) 0.17(4) -0.19(3)
C403 0.46(4) 0.31(4) 0.48(5) -0.17(3) 0.16(3) -0.21(3)
C404 0.69(7) 0.101(18) 0.36(4) 0.06(2) -0.05(4) -0.08(3)
C704 0.137(10) 0.153(12) 0.049(8) -0.034(8) -0.021(8) 0.035(9)
C702 0.130(11) 0.189(17) 0.149(17) -0.091(11) -0.010(10) -0.045(11)
C705 0.122(10) 0.164(13) 0.095(12) -0.034(9) 0.044(8) -0.007(10)
C703 0.198(15) 0.142(12) 0.066(9) -0.026(8) 0.023(10) -0.033(11)
C701 0.168(13) 0.219(18) 0.066(10) -0.048(11) -0.028(11) 0.043(12)
C700 0.201(15) 0.161(13) 0.053(9) 0.014(8) 0.048(10) 0.018(11)

loop_
_atom_type_symbol
_atom_type_description
_atom_type_scat_dispersion_real
_atom_type_scat_dispersion_imag
_atom_type_scat_source
C C 0.0033 0.0016 'International Tables Vol C Tables 4.2.6.8 and 6.1.1.4'
H H 0.0000 0.0000 'International Tables Vol C Tables 4.2.6.8 and 6.1.1.4'
N N 0.0061 0.0033 'International Tables Vol C Tables 4.2.6.8 and 6.1.1.4'
O O 0.0106 0.0060 'International Tables Vol C Tables 4.2.6.8 and 6.1.1.4'
Fe Fe 0.3463 0.8444 'International Tables Vol C Tables 4.2.6.8 and 6.1.1.4'
S S 0.1246 0.1234 'International Tables Vol C Tables 4.2.6.8 and 6.1.1.4'
F F 0.0171 0.0103 'International Tables Vol C Tables 4.2.6.8 and 6.1.1.4'
Na Na 0.0362 0.0249 'International Tables Vol C Tables 4.2.6.8 and 6.1.1.4'

loop_
_geom_angle_atom_site_label_1
_geom_angle_atom_site_label_2
_geom_angle_atom_site_label_3
_geom_angle
_geom_angle_site_symmetry_1
_geom_angle_site_symmetry_3
O12 Fe1 O8 91.7(2) . .
O12 Fe1 O10 93.0(2) . .
O8 Fe1 O10 89.7(2) . .
O12 Fe1 O3 96.8(2) . .
O8 Fe1 O3 171.5(2) . .
O10 Fe1 O3 89.9(2) . .
O12 Fe1 O4 94.6(3) . 2
O8 Fe1 O4 90.2(2) . 2
O10 Fe1 O4 172.4(3) . 2
O3 Fe1 O4 89.0(2) . 2
O12 Fe1 O11 170.5(2) . .
O8 Fe1 O11 78.8(2) . .
O10 Fe1 O11 86.9(3) . .
O3 Fe1 O11 92.7(2) . .
O4 Fe1 O11 85.6(3) 2 .
O12 Fe2 O7 99.34(19) . .
O12 Fe2 O7 99.35(19) . 2
O7 Fe2 O7 161.3(4) . 2
O12 Fe2 O9 94.12(18) . 2
O7 Fe2 O9 90.7(2) . 2
O7 Fe2 O9 88.0(2) 2 2
O12 Fe2 O9 94.13(18) . .
O7 Fe2 O9 88.0(2) . .
O7 Fe2 O9 90.7(2) 2 .
O9 Fe2 O9 171.7(4) 2 .
O12 Fe2 O13 180.000(1) . .
O7 Fe2 O13 80.66(19) . .
O7 Fe2 O13 80.65(19) 2 .
O9 Fe2 O13 85.88(18) 2 .
O9 Fe2 O13 85.87(18) . .
C18 O2 C17 103.3(7) . .
C10 O1 C16 104.0(7) . .
C10 O1 Na1 126.3(6) . .
C16 O1 Na1 129.7(6) . .
C44 O5 C42 106.2(7) . .
C65 O9 Fe2 125.0(6) . .
C36 O3 Fe1 127.7(6) . .
C65 O10 Fe1 136.7(6) . .
C45 O6 C47 105.0(7) . .
C64 O8 Fe1 128.3(6) . .
C45 N2 C46 104.5(8) . .
C64 O7 Fe2 129.6(6) . .
C51 C46 C47 119.6(9) . .
C51 C46 N2 131.5(8) . .
C47 C46 N2 108.9(8) . .
C21 C20 C19 117.1(8) . .
C21 C20 C36 123.5(8) . .
C19 C20 C36 119.3(8) . .
C17 N1 C19 104.4(7) . .
C37 C42 C41 125.4(10) . .
C37 C42 O5 125.5(9) . .
C41 C42 O5 108.8(9) . .
C22 C23 C18 113.0(8) . .
C22 C23 C24 123.1(8) . .
C18 C23 C24 123.8(9) . .
O2 C18 C19 108.7(7) . .
O2 C18 C23 127.2(8) . .
C19 C18 C23 124.0(9) . .
C35 C30 C31 119.1(9) . .
C35 C30 C21 120.1(9) . .
C31 C30 C21 120.6(9) . .
C15 C16 O1 111.9(8) . .
C15 C16 C17 135.5(9) . .
O1 C16 C17 112.6(9) . .
C14 C9 C10 116.4(10) . .
C14 C9 C8 115.7(8) . .
C10 C9 C8 127.8(9) . .
C44 C43 C41 107.8(10) . .
C44 C43 H43 126.1 . .
C41 C43 H43 126.1 . .
C84 C79 C80 117.3(10) . .
C84 C79 C66 120.7(9) . .
C80 C79 C66 122.0(9) . .
N1 C17 O2 115.5(8) . .
N1 C17 C16 128.5(9) . .
O2 C17 C16 116.0(9) . .
C20 C21 C22 118.7(8) . .
C20 C21 C30 125.4(8) . .
C22 C21 C30 115.6(7) . .
C7 C8 C37 105.7(8) . .
C7 C8 C9 103.9(9) . .
C37 C8 C9 105.1(9) . .
C7 C8 H8 113.7 . .
C37 C8 H8 113.7 . .
C9 C8 H8 113.7 . .
C49 C50 C51 120.2(10) . .
C49 C50 C58 117.6(9) . .
C51 C50 C58 122.1(8) . .
C23 C22 C21 125.4(8) . .
C23 C22 H22 117.3 . .
C21 C22 H22 117.3 . .
C74 C73 C78 114.6(10) . .
C74 C73 C66 128.1(10) . .
C78 C73 C66 117.3(10) . .
C32 C31 C30 121.1(11) . .
C32 C31 H31 119.4 . .
C30 C31 H31 119.4 . .
C33 C34 C35 119.1(11) . .
C33 C34 H34 120.5 . .
C35 C34 H34 120.5 . .
C10 C11 C12 118.2(9) . .
C10 C11 C15 104.6(9) . .
C12 C11 C15 137.2(11) . .
C25 C24 C29 117.9(10) . .
C25 C24 C23 121.8(9) . .
C29 C24 C23 120.3(10) . .
C18 C19 C20 121.8(8) . .
C18 C19 N1 108.1(8) . .
C20 C19 N1 130.1(8) . .
C46 C51 C50 116.6(8) . .
C46 C51 C64 119.7(9) . .
C50 C51 C64 123.6(9) . .
N2 C45 O6 115.4(9) . .
N2 C45 C44 129.5(9) . .
O6 C45 C44 115.1(8) . .
C63 C58 C59 119.2(11) . .
C63 C58 C50 122.5(11) . .
C59 C58 C50 118.2(10) . .
C40 C41 C42 117.6(11) . .
C40 C41 C43 136.1(11) . .
C42 C41 C43 106.3(9) . .
C67 C72 C71 120.4(11) . .
C67 C72 H72 119.8 . .
C71 C72 H72 119.8 . .
C2 C1 C38 105.6(10) . .
C2 C1 C14 103.7(10) . .
C38 C1 C14 107.4(9) . .
C2 C1 H1 113.1 . .
C38 C1 H1 113.1 . .
C14 C1 H1 113.1 . .
C76 C77 C78 121.3(12) . .
C76 C77 H77 119.4 . .
C78 C77 H77 119.4 . .
C67 C68 C69 119.9(11) . .
C67 C68 H68 120.1 . .
C69 C68 H68 120.1 . .
C16 C15 C11 107.3(9) . .
C16 C15 H15 126.3 . .
C11 C15 H15 126.3 . .
C28 C29 C24 120.6(11) . .
C28 C29 H29 119.7 . .
C24 C29 H29 119.7 . .
C39 C38 C37 122.1(11) . .
C39 C38 C1 125.5(10) . .
C37 C38 C1 112.4(10) . .
C34 C33 C32 120.5(10) . .
C34 C33 H33 119.7 . .
C32 C33 H33 119.7 . .
C26 C25 C24 119.7(11) . .
C26 C25 H25 120.1 . .
C24 C25 H25 120.1 . .
C42 C37 C38 114.9(10) . .
C42 C37 C8 130.9(10) . .
C38 C37 C8 114.2(10) . .
C57 C52 C53 117.7(11) . .
C57 C52 C48 122.7(12) . .
C53 C52 C48 119.6(12) . .
C68 C67 C72 118.2(9) . .
C68 C67 C66 120.5(9) . .
C72 C67 C66 121.4(9) . .
C70 C69 C68 123.4(11) . .
C70 C69 H69 118.3 . .
C68 C69 H69 118.3 . .
C48 C49 C50 122.8(10) . .
C48 C49 H49 118.6 . .
C50 C49 H49 118.6 . .
O4 C36 O3 125.7(9) . .
O4 C36 C20 116.9(9) . .
O3 C36 C20 117.4(9) . .
O10 C65 O9 124.3(9) . .
O10 C65 C66 116.9(9) . .
O9 C65 C66 118.8(8) . .
C30 C35 C34 120.7(10) . .
C30 C35 H35 119.6 . .
C34 C35 H35 119.6 . .
C81 C80 C79 121.2(10) . .
C81 C80 H80 119.4 . .
C79 C80 H80 119.4 . .
C79 C66 C73 112.2(8) . .
C79 C66 C65 110.1(8) . .
C73 C66 C65 109.6(8) . .
C79 C66 C67 111.2(8) . .
C73 C66 C67 109.3(8) . .
C65 C66 C67 104.1(7) . .
C31 C32 C33 119.4(10) . .
C31 C32 H32 120.3 . .
C33 C32 H32 120.3 . .
C13 C12 C11 119.2(11) . .
C13 C12 H12 120.4 . .
C11 C12 H12 120.4 . .
C73 C78 C77 120.3(11) . .
C73 C78 H78 119.9 . .
C77 C78 H78 119.9 . .
C39 C40 C41 118.6(11) . .
C39 C40 H40 120.7 . .
C41 C40 H40 120.7 . .
C11 C10 C9 123.5(10) . .
C11 C10 O1 112.1(8) . .
C9 C10 O1 124.4(9) . .
O8 C64 O7 124.9(8) . .
O8 C64 C51 116.0(9) . .
O7 C64 C51 119.1(9) . .
C43 C44 O5 110.9(9) . .
C43 C44 C45 130.9(10) . .
O5 C44 C45 118.2(8) . .
C70 C71 C72 120.0(11) . .
C70 C71 H71 120.0 . .
C72 C71 H71 120.0 . .
C48 C47 O6 128.7(9) . .
C48 C47 C46 125.1(10) . .
O6 C47 C46 106.2(9) . .
C83 C84 C79 121.0(10) . .
C83 C84 H84 119.5 . .
C79 C84 H84 119.5 . .
C9 C14 C13 121.8(9) . .
C9 C14 C1 111.6(10) . .
C13 C14 C1 126.6(10) . .
C3 C2 C7 118.6(13) . .
C3 C2 C1 126.9(11) . .
C7 C2 C1 114.5(10) . .
C6 C7 C2 120.7(11) . .
C6 C7 C8 127.1(11) . .
C2 C7 C8 112.2(11) . .
C69 C70 C71 118.0(11) . .
C69 C70 H70 121.0 . .
C71 C70 H70 121.0 . .
C12 C13 C14 120.8(11) . .
C12 C13 H13 119.6 . .
C14 C13 H13 119.6 . .
C7 C6 C5 120.6(12) . .
C7 C6 H6 119.7 . .
C5 C6 H6 119.7 . .
C60 C59 C58 120.8(11) . .
C60 C59 H59 119.6 . .
C58 C59 H59 119.6 . .
C61 C62 C63 119.6(12) . .
C61 C62 H62 120.2 . .
C63 C62 H62 120.2 . .
C40 C39 C38 121.2(11) . .
C40 C39 H39 119.4 . .
C38 C39 H39 119.4 . .
C74 C75 C76 118.6(13) . .
C74 C75 H75 120.7 . .
C76 C75 H75 120.7 . .
C4 C3 C2 120.8(13) . .
C4 C3 H3 119.6 . .
C2 C3 H3 119.6 . .
C52 C53 C54 121.2(16) . .
C52 C53 H53 119.4 . .
C54 C53 H53 119.4 . .
C81 C82 C83 118.1(11) . .
C81 C82 H82 120.9 . .
C83 C82 H82 120.9 . .
C3 C4 C5 121.3(12) . .
C3 C4 H4 119.3 . .
C5 C4 H4 119.3 . .
C77 C76 C75 119.8(12) . .
C77 C76 H76 120.1 . .
C75 C76 H76 120.1 . .
C52 C57 C56 120.1(14) . .
C52 C57 H57 120.0 . .
C56 C57 H57 120.0 . .
C82 C81 C80 121.6(11) . .
C82 C81 H81 119.2 . .
C80 C81 H81 119.2 . .
C27 C28 C29 119.9(11) . .
C27 C28 H28 120.0 . .
C29 C28 H28 120.0 . .
C47 C48 C49 115.5(9) . .
C47 C48 C52 123.5(10) . .
C49 C48 C52 121.0(10) . .
C55 C56 C57 120.9(16) . .
C55 C56 H56 119.5 . .
C57 C56 H56 119.5 . .
C58 C63 C62 120.3(12) . .
C58 C63 H63 119.8 . .
C62 C63 H63 119.8 . .
C84 C83 C82 120.7(11) . .
C84 C83 H83 119.7 . .
C82 C83 H83 119.7 . .
C25 C26 C27 121.9(12) . .
C25 C26 H26 119.1 . .
C27 C26 H26 119.1 . .
C75 C74 C73 125.1(12) . .
C75 C74 H74 117.4 . .
C73 C74 H74 117.4 . .
C28 C27 C26 119.9(12) . .
C28 C27 H27 120.1 . .
C26 C27 H27 120.1 . .
C60 C61 C62 119.8(12) . .
C60 C61 H61 120.1 . .
C62 C61 H61 120.1 . .
C61 C60 C59 120.2(13) . .
C61 C60 H60 119.9 . .
C59 C60 H60 119.9 . .
C54 C55 C56 121.3(15) . .
C54 C55 H55 119.3 . .
C56 C55 H55 119.3 . .
C4 C5 C6 118.1(13) . .
C4 C5 H5 121.0 . .
C6 C5 H5 121.0 . .
C55 C54 C53 118.4(17) . .
C55 C54 H54 120.8 . .
C53 C54 H54 120.8 . .
Fe2 O12 Fe1 120.0(2) . 2
Fe2 O12 Fe1 120.0(2) . .
Fe1 O12 Fe1 119.9(4) 2 .
C36 O4 Fe1 135.9(6) . 2
C36 O4 Na1 119.9(7) . 2
Fe1 O4 Na1 100.6(4) 2 2
Fe1 O11 Na1 102.8(3) . .
O11 Na1 O1 118.0(5) . .
O11 Na1 O4 61.9(3) . 2
O1 Na1 O4 149.5(4) . 2
O14 S1 O16 110.0(16) . .
O14 S1 O15 118.6(13) . .
O16 S1 O15 119.1(17) . .
O14 S1 C85 94.7(11) . .
O16 S1 C85 109.2(15) . .
O15 S1 C85 101.5(12) . .
F1 C85 F3 103(2) . .
F1 C85 F2 98(2) . .
F3 C85 F2 103(2) . .
F1 C85 S1 116.9(17) . .
F3 C85 S1 116.2(17) . .
F2 C85 S1 116.9(16) . .
C91 C86 C87 119.2(8) . .
C91 C86 H86 120.4 . .
C87 C86 H86 120.4 . .
C88 C87 C86 120.6(9) . .
C88 C87 H87 119.7 . .
C86 C87 H87 119.7 . .
C87 C88 C89 119.8(8) . .
C87 C88 H88 120.1 . .
C89 C88 H88 120.1 . .
C90 C89 C88 119.8(8) . .
C90 C89 H89 120.1 . .
C88 C89 H89 120.1 . .
C89 C90 C91 119.7(9) . .
C89 C90 H90 120.1 . .
C91 C90 H90 120.1 . .
C86 C91 C90 120.9(8) . .
C86 C91 H91 119.6 . .
C90 C91 H91 119.6 . .
C800 C805 C804 120.1(12) . .
C800 C805 H805 119.9 . .
C804 C805 H805 120.0 . .
C803 C802 C801 120.4(11) . .
C803 C802 H802 119.8 . .
C801 C802 H802 119.8 . .
C804 C803 C802 120.2(11) . .
C804 C803 H803 119.9 . .
C802 C803 H803 119.9 . .
C803 C804 C805 119.3(12) . .
C803 C804 H804 120.4 . .
C805 C804 H804 120.3 . .
C800 C801 C802 119.6(11) . .
C800 C801 H801 120.2 . .
C802 C801 H801 120.2 . .
C801 C800 C805 119.8(12) . .
C801 C800 H800 120.1 . .
C805 C800 H800 120.1 . .
C902 C903 C904 119.8(12) . .
C902 C903 H903 120.1 . .
C904 C903 H903 120.1 . .
C901 C902 C903 119.2(11) . .
C901 C902 H902 120.4 . .
C903 C902 H902 120.4 . .
C903 C904 C905 118.7(12) . .
C903 C904 H904 120.7 . .
C905 C904 H904 120.7 . .
C900 C905 C904 119.8(11) . .
C900 C905 H905 120.1 . .
C904 C905 H905 120.1 . .
C902 C901 C900 120.2(11) . .
C902 C901 H901 119.9 . .
C900 C901 H901 119.9 . .
C905 C900 C901 120.0(11) . .
C905 C900 H900 120.0 . .
C901 C900 H900 120.0 . .
C401 C400 H40A 109.5 . .
C401 C400 H40B 109.5 . .
H40A C400 H40B 109.5 . .
C401 C400 H40C 109.5 . .
H40A C400 H40C 109.5 . .
H40B C400 H40C 109.5 . .
C400 C401 C402 125(3) . .
C400 C401 H40D 106.1 . .
C402 C401 H40D 106.1 . .
C400 C401 H40E 106.1 . .
C402 C401 H40E 106.1 . .
H40D C401 H40E 106.3 . .
C403 C402 C401 125(2) . .
C403 C402 H40F 106.1 . .
C401 C402 H40F 106.1 . .
C403 C402 H40G 106.1 . .
C401 C402 H40G 106.1 . .
H40F C402 H40G 106.3 . .
C402 C403 C404 126(3) . .
C402 C403 H40H 105.9 . .
C404 C403 H40H 105.9 . .
C402 C403 H40I 105.9 . .
C404 C403 H40I 105.9 . .
H40H C403 H40I 106.3 . .
C403 C404 H40J 109.5 . .
C403 C404 H40K 109.5 . .
H40J C404 H40K 109.5 . .
C403 C404 H40L 109.5 . .
H40J C404 H40L 109.5 . .
H40K C404 H40L 109.5 . .
C705 C704 C703 119.2(9) . .
C705 C704 H704 120.4 . .
C703 C704 H704 120.4 . .
C703 C702 C701 120.4(9) . .
C703 C702 H702 119.8 . .
C701 C702 H702 119.8 . .
C704 C705 C700 120.0(9) . .
C704 C705 H705 120.0 . .
C700 C705 H705 120.0 . .
C702 C703 C704 120.6(9) . .
C702 C703 H703 119.7 . .
C704 C703 H703 119.7 . .
C700 C701 C702 119.7(9) . .
C700 C701 H701 120.1 . .
C702 C701 H701 120.1 . .
C701 C700 C705 120.1(9) . .
C701 C700 H700 119.9 . .
C705 C700 H700 119.9 . .

loop_
_geom_bond_atom_site_label_1
_geom_bond_atom_site_label_2
_geom_bond_distance
_geom_bond_site_symmetry_2
Fe1 O12 1.898(4) .
Fe1 O8 2.009(6) .
Fe1 O10 2.013(6) .
Fe1 O3 2.016(6) .
Fe1 O4 2.023(6) 2
Fe1 O11 2.083(6) .
Fe2 O12 1.882(9) .
Fe2 O7 2.006(6) .
Fe2 O7 2.006(6) 2
Fe2 O9 2.019(6) 2
Fe2 O9 2.019(6) .
Fe2 O13 2.146(10) .
O2 C18 1.373(11) .
O2 C17 1.385(10) .
O1 C10 1.385(11) .
O1 C16 1.388(11) .
O1 Na1 2.711(12) .
O5 C44 1.376(11) .
O5 C42 1.406(11) .
O9 C65 1.265(11) .
O3 C36 1.262(11) .
O10 C65 1.258(11) .
O6 C45 1.353(11) .
O6 C47 1.398(12) .
O8 C64 1.243(11) .
N2 C45 1.302(11) .
N2 C46 1.402(12) .
O7 C64 1.261(11) .
C46 C51 1.395(13) .
C46 C47 1.401(13) .
C20 C21 1.387(12) .
C20 C19 1.388(13) .
C20 C36 1.507(13) .
N1 C17 1.286(12) .
N1 C19 1.414(11) .
C42 C37 1.328(14) .
C42 C41 1.405(14) .
C23 C22 1.382(12) .
C23 C18 1.384(12) .
C23 C24 1.453(13) .
C18 C19 1.378(12) .
C30 C35 1.367(13) .
C30 C31 1.376(13) .
C30 C21 1.508(13) .
C16 C15 1.344(14) .
C16 C17 1.421(14) .
C9 C14 1.364(14) .
C9 C10 1.384(13) .
C9 C8 1.537(14) .
C43 C44 1.362(13) .
C43 C41 1.413(15) .
C43 H43 0.9500 .
C79 C84 1.386(14) .
C79 C80 1.394(13) .
C79 C66 1.508(14) .
C21 C22 1.415(12) .
C8 C7 1.511(15) .
C8 C37 1.516(15) .
C8 H8 1.0000 .
C50 C49 1.394(13) .
C50 C51 1.422(13) .
C50 C58 1.505(14) .
C22 H22 0.9500 .
C73 C74 1.386(15) .
C73 C78 1.394(14) .
C73 C66 1.529(14) .
C31 C32 1.364(13) .
C31 H31 0.9500 .
C34 C33 1.365(14) .
C34 C35 1.393(13) .
C34 H34 0.9500 .
C11 C10 1.378(14) .
C11 C12 1.390(15) .
C11 C15 1.437(14) .
C24 C25 1.378(15) .
C24 C29 1.393(14) .
C51 C64 1.487(13) .
C45 C44 1.423(14) .
C58 C63 1.351(14) .
C58 C59 1.389(15) .
C41 C40 1.398(15) .
C72 C67 1.386(14) .
C72 C71 1.410(14) .
C72 H72 0.9500 .
C1 C2 1.513(17) .
C1 C38 1.514(16) .
C1 C14 1.540(14) .
C1 H1 1.0000 .
C77 C76 1.338(16) .
C77 C78 1.402(15) .
C77 H77 0.9500 .
C68 C67 1.368(13) .
C68 C69 1.396(14) .
C68 H68 0.9500 .
C15 H15 0.9500 .
C29 C28 1.384(15) .
C29 H29 0.9500 .
C38 C39 1.387(16) .
C38 C37 1.400(14) .
C33 C32 1.385(15) .
C33 H33 0.9500 .
C25 C26 1.355(16) .
C25 H25 0.9500 .
C52 C57 1.350(16) .
C52 C53 1.380(18) .
C52 C48 1.503(14) .
C67 C66 1.551(13) .
C69 C70 1.320(14) .
C69 H69 0.9500 .
C49 C48 1.391(14) .
C49 H49 0.9500 .
C36 O4 1.239(11) .
C65 C66 1.541(13) .
C35 H35 0.9500 .
C80 C81 1.386(14) .
C80 H80 0.9500 .
C32 H32 0.9500 .
C12 C13 1.369(15) .
C12 H12 0.9500 .
C78 H78 0.9500 .
C40 C39 1.346(16) .
C40 H40 0.9500 .
C71 C70 1.391(15) .
C71 H71 0.9500 .
C47 C48 1.342(14) .
C84 C83 1.383(15) .
C84 H84 0.9500 .
C14 C13 1.379(15) .
C2 C3 1.387(16) .
C2 C7 1.399(15) .
C7 C6 1.347(15) .
C70 H70 0.9500 .
C13 H13 0.9500 .
C6 C5 1.404(15) .
C6 H6 0.9500 .
C59 C60 1.378(16) .
C59 H59 0.9500 .
C62 C61 1.392(17) .
C62 C63 1.398(16) .
C62 H62 0.9500 .
C39 H39 0.9500 .
C75 C74 1.342(15) .
C75 C76 1.371(16) .
C75 H75 0.9500 .
C3 C4 1.343(18) .
C3 H3 0.9500 .
C53 C54 1.414(18) .
C53 H53 0.9500 .
C82 C81 1.346(15) .
C82 C83 1.407(15) .
C82 H82 0.9500 .
C4 C5 1.390(18) .
C4 H4 0.9500 .
C76 H76 0.9500 .
C57 C56 1.381(16) .
C57 H57 0.9500 .
C81 H81 0.9500 .
C28 C27 1.333(17) .
C28 H28 0.9500 .
C56 C55 1.35(2) .
C56 H56 0.9500 .
C63 H63 0.9500 .
C83 H83 0.9500 .
C26 C27 1.363(18) .
C26 H26 0.9500 .
C74 H74 0.9500 .
C27 H27 0.9500 .
C61 C60 1.350(17) .
C61 H61 0.9500 .
C60 H60 0.9500 .
C55 C54 1.30(2) .
C55 H55 0.9500 .
C5 H5 0.9500 .
C54 H54 0.9500 .
O12 Fe1 1.897(4) 2
O4 Fe1 2.023(6) 2
O4 Na1 2.771(12) 2
O11 Na1 2.654(13) .
Na1 O4 2.771(12) 2
S1 O14 1.470(13) .
S1 O16 1.498(15) .
S1 O15 1.514(15) .
S1 C85 1.54(3) .
C85 F1 1.366(18) .
C85 F3 1.397(18) .
C85 F2 1.420(19) .
C86 C91 1.373(12) .
C86 C87 1.375(11) .
C86 H86 0.9500 .
C87 C88 1.370(12) .
C87 H87 0.9500 .
C88 C89 1.387(17) .
C88 H88 0.9500 .
C89 C90 1.371(12) .
C89 H89 0.9500 .
C90 C91 1.374(12) .
C90 H90 0.9500 .
C91 H91 0.9500 .
C805 C800 1.29(2) .
C805 C804 1.30(2) .
C805 H805 0.9500 .
C802 C803 1.29(2) .
C802 C801 1.29(2) .
C802 H802 0.9500 .
C803 C804 1.28(2) .
C803 H803 0.9500 .
C804 H804 0.9500 .
C801 C800 1.29(2) .
C801 H801 0.9500 .
C800 H800 0.9500 .
C903 C902 1.338(17) .
C903 C904 1.343(17) .
C903 H903 0.9500 .
C902 C901 1.335(17) .
C902 H902 0.9500 .
C904 C905 1.344(17) .
C904 H904 0.9500 .
C905 C900 1.337(17) .
C905 H905 0.9500 .
C901 C900 1.340(17) .
C901 H901 0.9500 .
C900 H900 0.9500 .
C400 C401 1.23(3) .
C400 H40A 0.9800 .
C400 H40B 0.9800 .
C400 H40C 0.9800 .
C401 C402 1.25(3) .
C401 H40D 0.9900 .
C401 H40E 0.9900 .
C402 C403 1.23(3) .
C402 H40F 0.9900 .
C402 H40G 0.9900 .
C403 C404 1.25(3) .
C403 H40H 0.9900 .
C403 H40I 0.9900 .
C404 H40J 0.9800 .
C404 H40K 0.9800 .
C404 H40L 0.9800 .
C704 C705 1.343(12) .
C704 C703 1.347(12) .
C704 H704 0.9500 .
C702 C703 1.336(12) .
C702 C701 1.341(12) .
C702 H702 0.9500 .
C705 C700 1.355(12) .
C705 H705 0.9500 .
C703 H703 0.9500 .
C701 C700 1.336(12) .
C701 H701 0.9500 .
C700 H700 0.9500 .
